data_7214135
loop_
_publ_author_name
'Lei, Haitao'
'Han, Ali'
'Li, Fengwang'
'Zhang, Meining'
'Han, Yongzhen'
'Du, Pingwu'
'Lai, Wenzhen'
'Cao, Rui'

_publ_section_title
;
 Electrochemical, spectroscopic and theoretical studies of a simple
 bifunctional cobalt corrole catalyst for oxygen evolution and hydrogen
 production.
;
_journal_issue 5
_journal_name_full 'Physical chemistry chemical physics : PCCP'
_journal_page_first 1883
_journal_page_last 1893
_journal_paper_doi 10.1039/c3cp54361g
_journal_volume 16
_journal_year 2014
_chemical_formula_sum 'C47 H18 Co F15 N6'
_chemical_formula_weight 1010.60
_chemical_name_systematic
; 
 ? 
;
_space_group_IT_number 2
_symmetry_cell_setting triclinic
_symmetry_space_group_name_Hall '-P 1'
_symmetry_space_group_name_H-M 'P -1'
_atom_sites_solution_hydrogens geom
_atom_sites_solution_primary direct
_atom_sites_solution_secondary difmap
_audit_creation_method SHELXL-97
_cell_angle_alpha 71.783(5)
_cell_angle_beta 80.567(7)
_cell_angle_gamma 87.282(7)
_cell_formula_units_Z 4
_cell_length_a 13.638(4)
_cell_length_b 16.772(4)
_cell_length_c 20.382(5)
_cell_measurement_reflns_used 8811
_cell_measurement_temperature 153(2)
_cell_measurement_theta_max 24.70
_cell_measurement_theta_min 2.17
_cell_volume 4369(2)
_computing_cell_refinement 'Bruker SMART'
_computing_data_collection 'Bruker SMART'
_computing_data_reduction 'Bruker SAINT'
_computing_molecular_graphics 'Bruker SHELXTL'
_computing_publication_material 'Bruker SHELXTL'
_computing_structure_refinement 'SHELXL-97 (Sheldrick, 1997)'
_computing_structure_solution 'SHELXS-97 (Sheldrick, 1990)'
_diffrn_ambient_temperature 153(2)
_diffrn_measured_fraction_theta_full 0.924
_diffrn_measured_fraction_theta_max 0.924
_diffrn_measurement_device_type 'CCD area detector'
_diffrn_measurement_method 'phi and omega scans'
_diffrn_radiation_monochromator graphite
_diffrn_radiation_source 'fine-focus sealed tube'
_diffrn_radiation_type MoK\a
_diffrn_radiation_wavelength 0.71073
_diffrn_reflns_av_R_equivalents 0.0576
_diffrn_reflns_av_sigmaI/netI 0.1034
_diffrn_reflns_limit_h_max 15
_diffrn_reflns_limit_h_min -9
_diffrn_reflns_limit_k_max 18
_diffrn_reflns_limit_k_min -18
_diffrn_reflns_limit_l_max 22
_diffrn_reflns_limit_l_min -22
_diffrn_reflns_number 23178
_diffrn_reflns_theta_full 23.26
_diffrn_reflns_theta_max 23.26
_diffrn_reflns_theta_min 1.90
_exptl_absorpt_coefficient_mu 0.499
_exptl_absorpt_correction_T_max 0.9901
_exptl_absorpt_correction_T_min 0.7884
_exptl_absorpt_correction_type multi-scan
_exptl_absorpt_process_details SADABS
_exptl_crystal_colour violet
_exptl_crystal_density_diffrn 1.537
_exptl_crystal_density_method 'not measured'
_exptl_crystal_description plate
_exptl_crystal_F_000 2016
_exptl_crystal_size_max 0.50
_exptl_crystal_size_mid 0.08
_exptl_crystal_size_min 0.02
_refine_diff_density_max 1.374
_refine_diff_density_min -0.582
_refine_diff_density_rms 0.138
_refine_ls_extinction_method none
_refine_ls_goodness_of_fit_ref 1.037
_refine_ls_hydrogen_treatment constr
_refine_ls_matrix_type full
_refine_ls_number_parameters 1243
_refine_ls_number_reflns 11608
_refine_ls_number_restraints 48
_refine_ls_restrained_S_all 1.035
_refine_ls_R_factor_all 0.1441
_refine_ls_R_factor_gt 0.0989
_refine_ls_shift/su_max 0.001
_refine_ls_shift/su_mean 0.000
_refine_ls_structure_factor_coef Fsqd
_refine_ls_weighting_details 'calc w=1/[\s^2^(Fo^2^)+(0.0853P)^2^+43.0617P] where P=(Fo^2^+2Fc^2^)/3'
_refine_ls_weighting_scheme calc
_refine_ls_wR_factor_gt 0.2547
_refine_ls_wR_factor_ref 0.2712
_reflns_number_gt 7115
_reflns_number_total 11608
_reflns_threshold_expression >2sigma(I)
_cod_data_source_file c3cp54361g.txt
_cod_data_source_block lhtcocorrole_1s
_cod_depositor_comments
;
The following automatic conversions were performed:

'_symmetry_cell_setting' value 'Triclinic' changed to 'triclinic'
according to
/usr/data/users/saulius/automatic-downloads/current/RSC/lib/dictionaries/cif_core.dic
dictionary named 'cif_core.dic' version 2.4.2 from 2011-04-26.

Automatic conversion script
Id: cif_fix_values 2281 2013-09-26 08:29:07Z andrius 
;
_cod_original_cell_volume 4368.6(19)
_cod_original_sg_symbol_H-M P-1
_cod_database_code 7214135

loop_
_symmetry_equiv_pos_as_xyz
'x, y, z'
'-x, -y, -z'

loop_
_atom_site_label
_atom_site_type_symbol
_atom_site_fract_x
_atom_site_fract_y
_atom_site_fract_z
_atom_site_U_iso_or_equiv
_atom_site_adp_type
_atom_site_occupancy
_atom_site_symmetry_multiplicity
_atom_site_calc_flag
_atom_site_refinement_flags
C1 C 0.7827(7) 0.1225(5) 0.2871(5) 0.034(2) Uani 1 1 d .
C2 C 0.8580(8) 0.1786(6) 0.2375(5) 0.036(2) Uani 1 1 d .
H2 H 0.9183 0.1948 0.2475 0.043 Uiso 1 1 calc R
C3 C 0.8266(8) 0.2033(6) 0.1747(6) 0.044(3) Uani 1 1 d .
H3 H 0.8620 0.2389 0.1324 0.053 Uiso 1 1 calc R
C4 C 0.7310(8) 0.1668(5) 0.1828(5) 0.037(2) Uani 1 1 d .
C5 C 0.6698(8) 0.1769(6) 0.1299(5) 0.041(3) Uani 1 1 d .
C6 C 0.5746(8) 0.1440(6) 0.1417(5) 0.038(2) Uani 1 1 d .
C7 C 0.5091(9) 0.1531(6) 0.0916(5) 0.045(3) Uani 1 1 d .
H7 H 0.5223 0.1841 0.0433 0.054 Uiso 1 1 calc R
C8 C 0.4254(8) 0.1094(7) 0.1254(5) 0.047(3) Uani 1 1 d .
H8 H 0.3688 0.1054 0.1049 0.057 Uiso 1 1 calc R
C9 C 0.4356(8) 0.0698(6) 0.1977(5) 0.040(3) Uani 1 1 d .
C10 C 0.3684(8) 0.0157(6) 0.2502(5) 0.036(2) Uani 1 1 d .
C11 C 0.3867(7) -0.0233(5) 0.3179(5) 0.034(2) Uani 1 1 d .
C12 C 0.3311(8) -0.0792(6) 0.3786(5) 0.035(2) Uani 1 1 d .
H12 H 0.2657 -0.0988 0.3819 0.042 Uiso 1 1 calc R
C13 C 0.3872(7) -0.1002(6) 0.4314(5) 0.036(2) Uani 1 1 d .
H13 H 0.3683 -0.1371 0.4774 0.044 Uiso 1 1 calc R
C14 C 0.4800(8) -0.0560(5) 0.4042(5) 0.033(2) Uani 1 1 d .
C15 C 0.5675(8) -0.0442(5) 0.4265(4) 0.032(2) Uani 1 1 d .
C16 C 0.6119(8) -0.0671(6) 0.4876(5) 0.039(2) Uani 1 1 d .
H16 H 0.5846 -0.1037 0.5322 0.047 Uiso 1 1 calc R
C17 C 0.7008(8) -0.0273(6) 0.4707(5) 0.036(2) Uani 1 1 d .
H17 H 0.7472 -0.0316 0.5016 0.043 Uiso 1 1 calc R
C18 C 0.7135(8) 0.0220(5) 0.3992(5) 0.033(2) Uani 1 1 d .
C19 C 0.7875(7) 0.0784(6) 0.3558(5) 0.032(2) Uani 1 1 d .
C20 C 0.7172(9) 0.2218(7) 0.0567(5) 0.048(3) Uani 1 1 d .
C21 C 0.8030(10) 0.1938(8) 0.0275(6) 0.058(3) Uani 1 1 d .
C22 C 0.8503(12) 0.2363(11) -0.0396(8) 0.079(4) Uani 1 1 d .
C23 C 0.8141(13) 0.3055(11) -0.0775(7) 0.079(4) Uani 1 1 d .
C24 C 0.7240(13) 0.3384(9) -0.0498(7) 0.077(4) Uani 1 1 d .
C25 C 0.6806(11) 0.2960(7) 0.0159(6) 0.060(3) Uani 1 1 d .
C26 C 0.2749(8) -0.0078(6) 0.2301(5) 0.038(2) Uani 1 1 d .
C27 C 0.2755(8) -0.0740(7) 0.2033(6) 0.045(3) Uani 1 1 d .
C28 C 0.1946(11) -0.0952(9) 0.1819(7) 0.071(4) Uani 1 1 d .
C29 C 0.1096(10) -0.0515(10) 0.1886(7) 0.068(4) Uani 1 1 d .
C30 C 0.1018(10) 0.0103(8) 0.2143(6) 0.058(3) Uani 1 1 d .
C31 C 0.1866(9) 0.0320(7) 0.2381(5) 0.051(3) Uani 1 1 d .
C32 C 0.8746(7) 0.0934(6) 0.3867(5) 0.034(2) Uani 1 1 d .
C33 C 0.9586(8) 0.0455(6) 0.3903(5) 0.042(3) Uani 1 1 d .
C34 C 1.0365(8) 0.0609(7) 0.4193(5) 0.045(3) Uani 1 1 d .
C35 C 1.0318(8) 0.1250(7) 0.4471(5) 0.043(3) Uani 1 1 d .
C36 C 0.9474(9) 0.1731(6) 0.4477(5) 0.046(3) Uani 1 1 d .
C37 C 0.8708(8) 0.1560(6) 0.4173(5) 0.040(3) Uani 1 1 d .
C38 C 0.7433(8) -0.0569(6) 0.2617(6) 0.043(3) Uani 1 1 d .
H38 H 0.7789 -0.0282 0.2839 0.052 Uiso 1 1 calc R
C39 C 0.7919(9) -0.1207(6) 0.2359(5) 0.046(3) Uani 1 1 d .
H39 H 0.8612 -0.1303 0.2352 0.055 Uiso 1 1 calc R
C40 C 0.7346(9) -0.1680(6) 0.2118(5) 0.043(3) Uani 1 1 d .
H40 H 0.7629 -0.2137 0.1972 0.052 Uiso 1 1 calc R
C41 C 0.6370(9) -0.1481(6) 0.2094(5) 0.044(3) Uani 1 1 d .
H41 H 0.5966 -0.1798 0.1927 0.053 Uiso 1 1 calc R
C42 C 0.5976(9) -0.0831(6) 0.2308(5) 0.038(3) Uani 1 1 d .
H42 H 0.5296 -0.0696 0.2281 0.046 Uiso 1 1 calc R
C43 C 0.4286(8) 0.1706(6) 0.3137(5) 0.037(2) Uani 1 1 d .
H43 H 0.3938 0.1426 0.2905 0.044 Uiso 1 1 calc R
C44 C 0.3805(8) 0.2323(6) 0.3377(5) 0.042(3) Uani 1 1 d .
H44 H 0.3141 0.2471 0.3305 0.051 Uiso 1 1 calc R
C45 C 0.4306(8) 0.2730(6) 0.3728(5) 0.036(2) Uani 1 1 d .
H45 H 0.3986 0.3149 0.3910 0.044 Uiso 1 1 calc R
C46 C 0.5275(8) 0.2508(6) 0.3803(4) 0.034(2) Uani 1 1 d .
H46 H 0.5639 0.2781 0.4031 0.041 Uiso 1 1 calc R
C47 C 0.5712(7) 0.1888(5) 0.3545(4) 0.030(2) Uani 1 1 d .
H47 H 0.6382 0.1739 0.3600 0.036 Uiso 1 1 calc R
C48 C 0.8180(8) 0.5215(6) 0.2617(5) 0.035(2) Uani 1 1 d .
C49 C 0.8951(8) 0.5449(6) 0.2012(5) 0.044(3) Uani 1 1 d .
H49 H 0.9624 0.5273 0.1992 0.053 Uiso 1 1 calc R
C50 C 0.8527(8) 0.5969(6) 0.1479(6) 0.044(3) Uani 1 1 d .
H50 H 0.8853 0.6211 0.1013 0.053 Uiso 1 1 calc R
C51 C 0.7518(8) 0.6091(6) 0.1730(5) 0.037(2) Uani 1 1 d .
C52 C 0.6807(8) 0.6571(6) 0.1358(5) 0.034(2) Uani 1 1 d .
C53 C 0.5813(9) 0.6681(6) 0.1641(5) 0.042(3) Uani 1 1 d .
C54 C 0.5066(9) 0.7200(6) 0.1277(6) 0.047(3) Uani 1 1 d .
H54 H 0.5155 0.7544 0.0803 0.056 Uiso 1 1 calc R
C55 C 0.4197(8) 0.7095(6) 0.1758(5) 0.037(2) Uani 1 1 d .
H55 H 0.3575 0.7353 0.1672 0.045 Uiso 1 1 calc R
C56 C 0.4405(7) 0.6539(5) 0.2394(5) 0.033(2) Uani 1 1 d .
C57 C 0.3712(8) 0.6199(5) 0.2990(5) 0.034(2) Uani 1 1 d .
C58 C 0.3932(7) 0.5546(5) 0.3588(5) 0.033(2) Uani 1 1 d .
C59 C 0.3333(8) 0.5098(6) 0.4219(5) 0.035(2) Uani 1 1 d .
H59 H 0.2641 0.5172 0.4345 0.042 Uiso 1 1 calc R
C60 C 0.3934(7) 0.4537(6) 0.4614(5) 0.035(2) Uani 1 1 d .
H60 H 0.3736 0.4156 0.5068 0.042 Uiso 1 1 calc R
C61 C 0.4894(8) 0.4627(5) 0.4227(5) 0.033(2) Uani 1 1 d .
C62 C 0.5850(7) 0.4301(5) 0.4289(4) 0.028(2) Uani 1 1 d .
C63 C 0.6387(8) 0.3715(6) 0.4765(5) 0.037(2) Uani 1 1 d .
H63 H 0.6109 0.3362 0.5214 0.045 Uiso 1 1 calc R
C64 C 0.7347(8) 0.3737(6) 0.4480(5) 0.037(2) Uani 1 1 d .
H64 H 0.7870 0.3411 0.4687 0.044 Uiso 1 1 calc R
C65 C 0.7428(8) 0.4357(5) 0.3796(5) 0.032(2) Uani 1 1 d .
C66 C 0.8258(8) 0.4617(6) 0.3257(5) 0.040(3) Uani 1 1 d .
C67 C 0.7085(9) 0.6922(6) 0.0584(5) 0.048(3) Uani 1 1 d U
C68 C 0.7804(11) 0.7557(8) 0.0255(6) 0.069(3) Uani 1 1 d U
C69 C 0.8093(14) 0.7826(9) -0.0431(7) 0.093(5) Uani 1 1 d U
C70 C 0.7702(16) 0.7474(10) -0.0850(7) 0.098(5) Uani 1 1 d U
C71 C 0.6960(14) 0.6881(10) -0.0574(7) 0.090(4) Uani 1 1 d U
C72 C 0.6724(12) 0.6617(8) 0.0131(7) 0.072(4) Uani 1 1 d U
C73 C 0.2671(8) 0.6539(6) 0.3034(5) 0.040(3) Uani 1 1 d .
C74 C 0.1873(9) 0.6173(6) 0.2887(6) 0.048(3) Uani 1 1 d .
C75 C 0.0956(9) 0.6486(7) 0.2931(6) 0.054(3) Uani 1 1 d .
C76 C 0.0752(9) 0.7181(8) 0.3147(6) 0.057(3) Uani 1 1 d .
C77 C 0.1505(9) 0.7537(7) 0.3329(6) 0.057(3) Uani 1 1 d .
C78 C 0.2421(8) 0.7203(7) 0.3278(6) 0.048(3) Uani 1 1 d .
C79 C 0.9255(8) 0.4282(6) 0.3420(5) 0.041(3) Uani 1 1 d .
C80 C 0.9786(8) 0.3744(7) 0.3103(6) 0.047(3) Uani 1 1 d .
C81 C 1.0680(9) 0.3402(7) 0.3281(6) 0.057(3) Uani 1 1 d .
C82 C 1.1114(8) 0.3637(8) 0.3771(6) 0.056(3) Uani 1 1 d .
C83 C 1.0585(9) 0.4159(8) 0.4097(7) 0.062(3) Uani 1 1 d .
C84 C 0.9717(8) 0.4482(7) 0.3900(6) 0.047(3) Uani 1 1 d .
C85 C 0.6430(9) 0.4097(6) 0.2424(5) 0.041(3) Uani 1 1 d .
H85 H 0.7060 0.4101 0.2564 0.050 Uiso 1 1 calc R
C86 C 0.6240(10) 0.3512(6) 0.2101(5) 0.052(3) Uani 1 1 d .
H86 H 0.6729 0.3112 0.2030 0.063 Uiso 1 1 calc R
C87 C 0.5329(10) 0.3523(7) 0.1888(5) 0.056(3) Uani 1 1 d .
H87 H 0.5195 0.3139 0.1657 0.067 Uiso 1 1 calc R
C88 C 0.4606(10) 0.4096(7) 0.2011(6) 0.055(3) Uani 1 1 d .
H88 H 0.3975 0.4106 0.1869 0.066 Uiso 1 1 calc R
C89 C 0.4832(9) 0.4648(6) 0.2344(5) 0.043(3) Uani 1 1 d .
H89 H 0.4338 0.5034 0.2438 0.052 Uiso 1 1 calc R
C90 C 0.5683(8) 0.6901(5) 0.3541(5) 0.034(2) Uani 1 1 d .
H90 H 0.5045 0.6870 0.3421 0.040 Uiso 1 1 calc R
C91 C 0.5836(8) 0.7497(6) 0.3848(5) 0.036(2) Uani 1 1 d .
H91 H 0.5315 0.7862 0.3941 0.043 Uiso 1 1 calc R
C92 C 0.6747(8) 0.7552(6) 0.4015(5) 0.037(2) Uani 1 1 d .
H92 H 0.6877 0.7964 0.4221 0.045 Uiso 1 1 calc R
C93 C 0.7494(7) 0.6995(6) 0.3881(5) 0.037(2) Uani 1 1 d .
H93 H 0.8137 0.7016 0.3997 0.044 Uiso 1 1 calc R
C94 C 0.7265(7) 0.6422(6) 0.3579(5) 0.032(2) Uani 1 1 d .
H94 H 0.7767 0.6040 0.3490 0.038 Uiso 1 1 calc R
Co1 Co 0.58676(10) 0.05591(7) 0.28861(6) 0.0313(4) Uani 1 1 d .
Co2 Co 0.60499(10) 0.54984(7) 0.29789(6) 0.0313(4) Uani 1 1 d .
F1 F 0.8451(6) 0.1241(5) 0.0596(4) 0.078(2) Uani 1 1 d .
F2 F 0.9339(7) 0.2059(7) -0.0661(4) 0.120(3) Uani 1 1 d .
F3 F 0.8560(8) 0.3503(7) -0.1411(4) 0.125(4) Uani 1 1 d .
F4 F 0.6860(8) 0.4109(5) -0.0867(4) 0.104(3) Uani 1 1 d .
F5 F 0.5954(7) 0.3303(4) 0.0426(3) 0.077(2) Uani 1 1 d .
F6 F 0.3588(5) -0.1164(4) 0.1962(4) 0.072(2) Uani 1 1 d .
F7 F 0.1987(6) -0.1599(5) 0.1554(5) 0.092(3) Uani 1 1 d .
F8 F 0.0277(6) -0.0754(6) 0.1672(5) 0.104(3) Uani 1 1 d .
F9 F 0.0178(6) 0.0523(6) 0.2216(4) 0.098(3) Uani 1 1 d .
F10 F 0.1792(6) 0.0932(4) 0.2671(4) 0.077(2) Uani 1 1 d .
F11 F 0.9661(5) -0.0202(4) 0.3645(3) 0.0581(17) Uani 1 1 d .
F12 F 1.1187(5) 0.0122(4) 0.4194(4) 0.0680(19) Uani 1 1 d .
F13 F 1.1073(5) 0.1394(4) 0.4762(4) 0.072(2) Uani 1 1 d .
F14 F 0.9404(5) 0.2330(4) 0.4778(3) 0.0607(18) Uani 1 1 d .
F15 F 0.7899(5) 0.2059(4) 0.4167(3) 0.0556(17) Uani 1 1 d .
F16 F 0.8233(7) 0.7890(5) 0.0664(4) 0.100(3) Uani 1 1 d .
F17 F 0.8828(11) 0.8408(7) -0.0717(5) 0.158(5) Uani 1 1 d .
F18 F 0.8014(11) 0.7745(7) -0.1556(4) 0.156(5) Uani 1 1 d .
F19 F 0.6610(11) 0.6587(8) -0.0997(5) 0.159(5) Uani 1 1 d .
F20 F 0.5990(7) 0.6024(6) 0.0398(4) 0.101(3) Uani 1 1 d .
F21 F 0.2045(6) 0.5500(4) 0.2676(4) 0.075(2) Uani 1 1 d .
F22 F 0.0188(6) 0.6155(5) 0.2775(5) 0.090(3) Uani 1 1 d .
F23 F -0.0170(5) 0.7497(5) 0.3197(4) 0.087(2) Uani 1 1 d .
F24 F 0.1308(5) 0.8208(5) 0.3558(4) 0.081(2) Uani 1 1 d .
F25 F 0.3151(5) 0.7566(4) 0.3466(4) 0.071(2) Uani 1 1 d .
F26 F 0.9388(5) 0.3487(4) 0.2641(3) 0.0640(19) Uani 1 1 d .
F27 F 1.1175(6) 0.2868(5) 0.2972(4) 0.085(2) Uani 1 1 d .
F28 F 1.1961(6) 0.3311(5) 0.3948(4) 0.087(2) Uani 1 1 d .
F29 F 1.0992(6) 0.4362(6) 0.4570(4) 0.093(3) Uani 1 1 d .
F30 F 0.9261(5) 0.5025(4) 0.4219(4) 0.0643(19) Uani 1 1 d .
N1 N 0.7058(6) 0.1191(4) 0.2504(4) 0.0284(18) Uani 1 1 d .
N2 N 0.5279(6) 0.0936(5) 0.2060(4) 0.0334(19) Uani 1 1 d .
N3 N 0.4760(6) -0.0112(4) 0.3359(4) 0.0321(19) Uani 1 1 d .
N4 N 0.6302(6) 0.0099(4) 0.3741(4) 0.0292(18) Uani 1 1 d .
N5 N 0.6506(6) -0.0372(4) 0.2555(4) 0.0307(18) Uani 1 1 d .
N6 N 0.5218(6) 0.1483(4) 0.3216(4) 0.0318(19) Uani 1 1 d .
N7 N 0.7331(6) 0.5631(4) 0.2421(4) 0.0311(18) Uani 1 1 d .
N8 N 0.5393(6) 0.6307(4) 0.2323(4) 0.0322(19) Uani 1 1 d .
N9 N 0.4863(7) 0.5240(4) 0.3609(4) 0.035(2) Uani 1 1 d .
N10 N 0.6536(6) 0.4676(4) 0.3695(4) 0.0341(19) Uani 1 1 d .
N11 N 0.5732(6) 0.4663(5) 0.2542(4) 0.035(2) Uani 1 1 d .
N12 N 0.6375(6) 0.6367(4) 0.3401(4) 0.0303(18) Uani 1 1 d .

loop_
_atom_site_aniso_label
_atom_site_aniso_U_11
_atom_site_aniso_U_22
_atom_site_aniso_U_33
_atom_site_aniso_U_23
_atom_site_aniso_U_13
_atom_site_aniso_U_12
C1 0.034(6) 0.018(5) 0.048(6) -0.011(4) 0.001(5) 0.004(4)
C2 0.037(6) 0.032(5) 0.037(6) -0.010(4) -0.002(5) -0.004(5)
C3 0.039(7) 0.032(6) 0.054(7) -0.006(5) -0.003(5) -0.006(5)
C4 0.054(7) 0.019(5) 0.044(6) -0.014(4) -0.013(5) 0.007(5)
C5 0.053(7) 0.032(6) 0.038(6) -0.018(5) 0.004(5) 0.001(5)
C6 0.038(6) 0.038(6) 0.037(6) -0.011(5) -0.002(5) -0.002(5)
C7 0.054(8) 0.045(6) 0.039(6) -0.015(5) -0.007(6) -0.003(6)
C8 0.041(7) 0.053(7) 0.048(7) -0.016(5) -0.004(6) -0.003(6)
C9 0.046(7) 0.032(6) 0.053(7) -0.024(5) -0.024(6) 0.011(5)
C10 0.038(6) 0.032(5) 0.042(6) -0.020(5) -0.002(5) -0.001(5)
C11 0.034(6) 0.025(5) 0.045(6) -0.014(5) -0.006(5) -0.004(4)
C12 0.036(6) 0.033(5) 0.041(6) -0.020(5) -0.003(5) 0.000(5)
C13 0.038(6) 0.033(5) 0.040(6) -0.021(5) 0.005(5) -0.001(5)
C14 0.043(6) 0.020(5) 0.035(6) -0.014(4) 0.003(5) 0.003(4)
C15 0.049(7) 0.025(5) 0.025(5) -0.012(4) -0.008(5) 0.001(5)
C16 0.045(7) 0.028(5) 0.044(6) -0.016(5) 0.003(5) -0.001(5)
C17 0.040(6) 0.029(5) 0.039(6) -0.012(5) -0.008(5) 0.004(5)
C18 0.044(6) 0.020(5) 0.042(6) -0.017(4) -0.013(5) 0.009(5)
C19 0.034(6) 0.025(5) 0.043(6) -0.020(5) -0.002(5) 0.002(4)
C20 0.052(8) 0.059(7) 0.040(6) -0.022(6) -0.012(6) -0.003(6)
C21 0.052(8) 0.066(8) 0.049(8) -0.008(6) -0.007(7) -0.005(7)
C22 0.069(11) 0.109(13) 0.070(10) -0.045(10) -0.008(9) -0.009(9)
C23 0.085(12) 0.097(12) 0.038(8) 0.000(8) 0.004(8) -0.031(10)
C24 0.110(14) 0.069(9) 0.046(8) -0.004(7) -0.021(9) -0.011(9)
C25 0.082(10) 0.043(7) 0.051(8) -0.006(6) -0.010(7) -0.010(7)
C26 0.037(6) 0.041(6) 0.033(6) -0.006(5) -0.003(5) 0.005(5)
C27 0.029(6) 0.053(7) 0.064(7) -0.029(6) -0.011(5) -0.009(5)
C28 0.078(11) 0.072(9) 0.073(9) -0.030(7) -0.030(8) 0.010(8)
C29 0.041(8) 0.099(11) 0.056(8) -0.007(8) -0.013(6) -0.014(8)
C30 0.051(9) 0.066(8) 0.055(8) -0.016(7) -0.002(6) 0.001(7)
C31 0.065(9) 0.042(7) 0.042(6) -0.011(5) -0.008(6) 0.010(6)
C32 0.035(6) 0.027(5) 0.038(6) -0.013(4) 0.000(5) 0.000(5)
C33 0.043(7) 0.034(6) 0.050(7) -0.019(5) 0.002(5) 0.000(5)
C34 0.036(7) 0.043(6) 0.046(6) 0.000(5) -0.007(5) 0.002(5)
C35 0.042(7) 0.041(6) 0.046(6) -0.012(5) -0.006(5) -0.005(5)
C36 0.052(8) 0.038(6) 0.049(7) -0.015(5) -0.009(6) -0.002(6)
C37 0.039(7) 0.030(6) 0.053(7) -0.012(5) -0.012(5) -0.004(5)
C38 0.040(7) 0.020(5) 0.072(8) -0.024(5) 0.005(6) -0.013(5)
C39 0.047(7) 0.042(6) 0.046(6) -0.015(5) 0.007(5) -0.005(5)
C40 0.056(8) 0.028(5) 0.046(6) -0.017(5) 0.004(6) -0.003(5)
C41 0.070(9) 0.029(6) 0.033(6) -0.013(5) 0.000(6) -0.005(6)
C42 0.064(8) 0.026(5) 0.031(5) -0.016(4) -0.014(5) 0.005(5)
C43 0.037(6) 0.033(6) 0.045(6) -0.016(5) -0.011(5) 0.000(5)
C44 0.035(6) 0.035(6) 0.051(7) -0.008(5) -0.003(5) 0.000(5)
C45 0.045(7) 0.025(5) 0.040(6) -0.014(4) 0.000(5) -0.002(5)
C46 0.053(7) 0.031(5) 0.028(5) -0.020(4) -0.007(5) -0.001(5)
C47 0.035(6) 0.031(5) 0.025(5) -0.013(4) 0.000(4) -0.009(4)
C48 0.043(7) 0.026(5) 0.040(6) -0.020(5) 0.008(5) -0.012(5)
C49 0.038(6) 0.040(6) 0.052(7) -0.017(5) 0.007(6) -0.010(5)
C50 0.049(7) 0.039(6) 0.044(6) -0.017(5) 0.008(6) -0.009(5)
C51 0.044(7) 0.027(5) 0.042(6) -0.016(5) 0.000(5) -0.007(5)
C52 0.040(6) 0.027(5) 0.038(6) -0.018(4) 0.004(5) -0.006(5)
C53 0.063(8) 0.022(5) 0.052(7) -0.021(5) -0.018(6) -0.003(5)
C54 0.060(8) 0.036(6) 0.048(7) -0.010(5) -0.021(6) -0.004(6)
C55 0.045(7) 0.031(5) 0.044(6) -0.021(5) -0.010(5) -0.006(5)
C56 0.035(6) 0.023(5) 0.041(6) -0.009(4) -0.007(5) -0.006(4)
C57 0.042(6) 0.023(5) 0.045(6) -0.022(5) -0.005(5) -0.011(5)
C58 0.037(6) 0.018(5) 0.051(6) -0.015(5) -0.014(5) -0.007(5)
C59 0.031(6) 0.034(5) 0.039(6) -0.013(5) 0.003(5) -0.014(5)
C60 0.040(6) 0.029(5) 0.038(6) -0.018(5) 0.003(5) -0.020(5)
C61 0.047(7) 0.020(5) 0.035(6) -0.013(4) -0.005(5) -0.008(5)
C62 0.036(6) 0.019(5) 0.027(5) -0.008(4) 0.009(5) -0.017(4)
C63 0.055(7) 0.023(5) 0.037(6) -0.016(4) -0.002(5) -0.011(5)
C64 0.045(7) 0.032(6) 0.044(6) -0.021(5) -0.015(5) 0.000(5)
C65 0.049(7) 0.016(5) 0.031(5) -0.012(4) 0.005(5) -0.011(5)
C66 0.053(7) 0.039(6) 0.030(6) -0.016(5) -0.002(5) 0.008(5)
C67 0.072(8) 0.039(6) 0.033(5) -0.014(4) 0.001(5) 0.001(5)
C68 0.097(10) 0.059(8) 0.043(6) -0.010(6) 0.002(6) -0.019(6)
C69 0.126(13) 0.069(9) 0.055(7) 0.002(6) 0.028(8) -0.028(8)
C70 0.159(15) 0.085(10) 0.033(7) -0.013(6) 0.018(7) 0.013(8)
C71 0.135(13) 0.096(11) 0.046(6) -0.030(7) -0.022(8) 0.008(8)
C72 0.091(10) 0.067(8) 0.057(6) -0.020(6) -0.008(7) -0.017(7)
C73 0.042(7) 0.035(6) 0.043(6) -0.013(5) -0.003(5) -0.008(5)
C74 0.049(8) 0.033(6) 0.067(8) -0.018(5) -0.023(6) -0.002(5)
C75 0.052(8) 0.047(7) 0.054(7) 0.004(6) -0.014(6) -0.024(6)
C76 0.031(7) 0.065(8) 0.059(8) -0.002(6) 0.006(6) 0.001(6)
C77 0.053(8) 0.055(8) 0.071(8) -0.031(6) -0.016(7) 0.009(6)
C78 0.030(6) 0.053(7) 0.063(7) -0.020(6) -0.003(5) -0.006(5)
C79 0.037(6) 0.033(6) 0.050(6) -0.013(5) 0.006(5) -0.015(5)
C80 0.042(7) 0.047(7) 0.064(7) -0.036(6) 0.002(6) -0.007(6)
C81 0.054(8) 0.056(7) 0.068(8) -0.035(7) 0.000(7) 0.012(6)
C82 0.030(7) 0.064(8) 0.070(8) -0.016(7) -0.001(6) -0.002(6)
C83 0.051(8) 0.067(8) 0.087(9) -0.046(7) -0.020(7) -0.006(7)
C84 0.032(6) 0.049(7) 0.065(7) -0.031(6) 0.003(6) -0.008(5)
C85 0.057(7) 0.029(5) 0.039(6) -0.018(5) 0.006(5) -0.013(5)
C86 0.087(10) 0.029(6) 0.037(6) -0.013(5) 0.013(6) -0.009(6)
C87 0.088(10) 0.046(7) 0.040(6) -0.020(5) -0.008(6) -0.026(7)
C88 0.067(9) 0.043(7) 0.069(8) -0.030(6) -0.017(7) -0.010(6)
C89 0.057(8) 0.035(6) 0.036(6) -0.009(5) -0.007(5) 0.002(5)
C90 0.041(6) 0.022(5) 0.033(5) -0.007(4) 0.006(5) -0.011(5)
C91 0.044(7) 0.030(5) 0.035(6) -0.017(4) 0.003(5) -0.001(5)
C92 0.050(7) 0.030(5) 0.036(6) -0.015(4) -0.004(5) -0.011(5)
C93 0.030(6) 0.041(6) 0.040(6) -0.017(5) 0.004(5) -0.014(5)
C94 0.032(6) 0.029(5) 0.030(5) -0.008(4) 0.009(4) -0.004(4)
Co1 0.0393(8) 0.0244(7) 0.0334(7) -0.0145(6) -0.0025(6) -0.0046(6)
Co2 0.0397(8) 0.0230(7) 0.0327(7) -0.0132(5) 0.0020(6) -0.0091(6)
F1 0.074(5) 0.094(6) 0.063(5) -0.028(4) -0.002(4) 0.016(4)
F2 0.080(7) 0.196(11) 0.079(6) -0.053(6) 0.023(5) -0.016(7)
F3 0.128(9) 0.173(9) 0.053(5) -0.010(5) 0.013(5) -0.067(7)
F4 0.143(9) 0.080(6) 0.076(6) 0.005(5) -0.035(6) -0.010(5)
F5 0.109(7) 0.053(4) 0.057(4) -0.002(3) -0.010(4) 0.018(4)
F6 0.064(5) 0.067(5) 0.117(6) -0.062(4) -0.041(4) 0.019(4)
F7 0.090(6) 0.092(6) 0.126(7) -0.067(5) -0.040(5) -0.011(5)
F8 0.062(6) 0.134(7) 0.114(7) -0.020(6) -0.041(5) -0.021(5)
F9 0.054(5) 0.130(7) 0.084(6) -0.010(5) -0.001(4) 0.045(5)
F10 0.079(6) 0.069(5) 0.080(5) -0.026(4) -0.008(4) 0.025(4)
F11 0.057(4) 0.053(4) 0.072(4) -0.033(3) -0.010(3) 0.015(3)
F12 0.050(4) 0.066(4) 0.089(5) -0.027(4) -0.014(4) 0.024(4)
F13 0.049(4) 0.075(5) 0.097(5) -0.024(4) -0.037(4) -0.004(4)
F14 0.062(5) 0.053(4) 0.088(5) -0.043(4) -0.029(4) -0.003(3)
F15 0.050(4) 0.047(4) 0.092(5) -0.047(3) -0.024(4) 0.012(3)
F16 0.147(9) 0.081(5) 0.065(5) -0.017(4) 0.011(5) -0.059(6)
F17 0.234(15) 0.120(8) 0.082(7) -0.005(6) 0.054(8) -0.073(9)
F18 0.244(15) 0.149(9) 0.044(5) -0.009(5) 0.016(7) 0.021(9)
F19 0.226(15) 0.203(12) 0.087(7) -0.082(8) -0.061(8) 0.013(10)
F20 0.114(8) 0.122(7) 0.096(6) -0.068(6) -0.025(5) -0.014(6)
F21 0.089(6) 0.052(4) 0.101(6) -0.030(4) -0.048(5) -0.005(4)
F22 0.063(5) 0.080(5) 0.136(7) -0.027(5) -0.041(5) -0.021(4)
F23 0.045(5) 0.101(6) 0.101(6) -0.012(5) -0.007(4) -0.001(4)
F24 0.052(5) 0.083(5) 0.124(7) -0.058(5) -0.010(4) 0.015(4)
F25 0.053(4) 0.075(5) 0.120(6) -0.073(4) -0.030(4) 0.011(4)
F26 0.066(5) 0.064(4) 0.082(5) -0.052(4) -0.014(4) 0.009(4)
F27 0.080(6) 0.087(6) 0.106(6) -0.062(5) -0.010(5) 0.034(5)
F28 0.053(5) 0.104(6) 0.122(7) -0.056(5) -0.029(5) 0.021(4)
F29 0.062(5) 0.139(7) 0.121(7) -0.091(6) -0.041(5) 0.010(5)
F30 0.049(4) 0.078(5) 0.094(5) -0.064(4) -0.015(4) 0.000(4)
N1 0.037(5) 0.020(4) 0.028(4) -0.008(3) -0.002(4) -0.008(3)
N2 0.045(5) 0.030(4) 0.027(4) -0.010(4) -0.008(4) -0.002(4)
N3 0.041(5) 0.026(4) 0.031(5) -0.014(4) -0.001(4) 0.002(4)
N4 0.035(5) 0.023(4) 0.029(4) -0.008(3) -0.001(4) -0.005(4)
N5 0.037(5) 0.021(4) 0.032(4) -0.005(3) -0.003(4) -0.013(4)
N6 0.042(5) 0.025(4) 0.032(4) -0.013(3) -0.005(4) -0.008(4)
N7 0.036(5) 0.026(4) 0.032(5) -0.015(4) 0.003(4) -0.005(4)
N8 0.045(6) 0.021(4) 0.030(5) -0.011(3) 0.006(4) -0.021(4)
N9 0.057(6) 0.019(4) 0.027(4) -0.008(3) -0.002(4) -0.005(4)
N10 0.033(5) 0.023(4) 0.054(5) -0.024(4) -0.002(4) -0.008(4)
N11 0.047(6) 0.024(4) 0.037(5) -0.014(4) -0.001(4) -0.008(4)
N12 0.037(5) 0.019(4) 0.035(4) -0.010(3) -0.002(4) -0.004(4)

loop_
_atom_type_symbol
_atom_type_description
_atom_type_scat_dispersion_real
_atom_type_scat_dispersion_imag
_atom_type_scat_source
C C 0.0033 0.0016 'International Tables Vol C Tables 4.2.6.8 and 6.1.1.4'
H H 0.0000 0.0000 'International Tables Vol C Tables 4.2.6.8 and 6.1.1.4'
N N 0.0061 0.0033 'International Tables Vol C Tables 4.2.6.8 and 6.1.1.4'
F F 0.0171 0.0103 'International Tables Vol C Tables 4.2.6.8 and 6.1.1.4'
Co Co 0.3494 0.9721 'International Tables Vol C Tables 4.2.6.8 and 6.1.1.4'

loop_
_geom_angle_atom_site_label_1
_geom_angle_atom_site_label_2
_geom_angle_atom_site_label_3
_geom_angle
C19 C1 N1 126.3(8)
C19 C1 C2 127.0(9)
N1 C1 C2 106.6(8)
C3 C2 C1 107.5(9)
C3 C2 H2 126.2
C1 C2 H2 126.2
C2 C3 C4 108.4(9)
C2 C3 H3 125.8
C4 C3 H3 125.8
N1 C4 C3 108.6(8)
N1 C4 C5 124.0(9)
C3 C4 C5 127.4(9)
C6 C5 C4 124.9(9)
C6 C5 C20 119.4(9)
C4 C5 C20 115.6(10)
N2 C6 C5 124.2(9)
N2 C6 C7 108.2(9)
C5 C6 C7 127.6(9)
C8 C7 C6 107.6(9)
C8 C7 H7 126.2
C6 C7 H7 126.2
C7 C8 C9 109.0(10)
C7 C8 H8 125.5
C9 C8 H8 125.5
N2 C9 C10 125.3(9)
N2 C9 C8 106.9(9)
C10 C9 C8 127.8(9)
C11 C10 C9 124.0(9)
C11 C10 C26 118.0(9)
C9 C10 C26 117.8(8)
N3 C11 C10 119.7(9)
N3 C11 C12 106.5(8)
C10 C11 C12 133.8(9)
C13 C12 C11 108.9(9)
C13 C12 H12 125.6
C11 C12 H12 125.6
C12 C13 C14 107.1(9)
C12 C13 H13 126.4
C14 C13 H13 126.4
N3 C14 C15 113.7(8)
N3 C14 C13 106.8(8)
C15 C14 C13 139.5(9)
N4 C15 C14 111.4(8)
N4 C15 C16 108.2(9)
C14 C15 C16 140.3(9)
C17 C16 C15 107.0(9)
C17 C16 H16 126.5
C15 C16 H16 126.5
C16 C17 C18 109.1(9)
C16 C17 H17 125.4
C18 C17 H17 125.4
N4 C18 C19 120.1(8)
N4 C18 C17 106.4(8)
C19 C18 C17 133.4(9)
C1 C19 C18 123.5(9)
C1 C19 C32 118.3(9)
C18 C19 C32 118.2(8)
C21 C20 C25 115.7(11)
C21 C20 C5 121.1(10)
C25 C20 C5 123.1(11)
F1 C21 C20 122.3(11)
F1 C21 C22 115.7(13)
C20 C21 C22 122.0(13)
C23 C22 F2 118.9(16)
C23 C22 C21 121.4(15)
F2 C22 C21 119.7(15)
C22 C23 F3 124.8(17)
C22 C23 C24 119.4(13)
F3 C23 C24 115.9(15)
F4 C24 C25 121.2(16)
F4 C24 C23 121.0(13)
C25 C24 C23 117.7(13)
C24 C25 F5 116.8(12)
C24 C25 C20 123.8(14)
F5 C25 C20 119.4(11)
C31 C26 C27 116.5(10)
C31 C26 C10 123.4(10)
C27 C26 C10 120.0(9)
F6 C27 C28 118.7(10)
F6 C27 C26 119.1(9)
C28 C27 C26 122.1(11)
F7 C28 C27 120.3(12)
F7 C28 C29 120.9(13)
C27 C28 C29 118.9(13)
C30 C29 C28 123.2(12)
C30 C29 F8 119.2(13)
C28 C29 F8 117.6(14)
C29 C30 F9 122.9(13)
C29 C30 C31 118.1(12)
F9 C30 C31 118.9(12)
F10 C31 C26 119.8(11)
F10 C31 C30 119.2(11)
C26 C31 C30 121.0(11)
C33 C32 C37 115.7(9)
C33 C32 C19 124.3(8)
C37 C32 C19 119.9(8)
F11 C33 C32 119.4(9)
F11 C33 C34 117.9(9)
C32 C33 C34 122.7(10)
F12 C34 C35 120.3(10)
F12 C34 C33 119.6(10)
C35 C34 C33 120.2(10)
F13 C35 C34 120.3(10)
F13 C35 C36 119.9(10)
C34 C35 C36 119.8(10)
F14 C36 C35 120.1(10)
F14 C36 C37 121.7(10)
C35 C36 C37 118.1(10)
F15 C37 C32 119.6(8)
F15 C37 C36 117.0(9)
C32 C37 C36 123.4(10)
N5 C38 C39 121.2(9)
N5 C38 H38 119.4
C39 C38 H38 119.4
C40 C39 C38 117.7(11)
C40 C39 H39 121.2
C38 C39 H39 121.2
C41 C40 C39 119.0(10)
C41 C40 H40 120.5
C39 C40 H40 120.5
C42 C41 C40 119.8(10)
C42 C41 H41 120.1
C40 C41 H41 120.1
N5 C42 C41 122.5(11)
N5 C42 H42 118.7
C41 C42 H42 118.7
N6 C43 C44 122.7(9)
N6 C43 H43 118.6
C44 C43 H43 118.6
C43 C44 C45 119.1(10)
C43 C44 H44 120.5
C45 C44 H44 120.5
C46 C45 C44 118.3(9)
C46 C45 H45 120.9
C44 C45 H45 120.9
C45 C46 C47 119.5(9)
C45 C46 H46 120.2
C47 C46 H46 120.2
N6 C47 C46 122.1(9)
N6 C47 H47 119.0
C46 C47 H47 119.0
N7 C48 C66 126.2(9)
N7 C48 C49 107.3(9)
C66 C48 C49 126.2(10)
C50 C49 C48 106.8(10)
C50 C49 H49 126.6
C48 C49 H49 126.6
C49 C50 C51 108.9(9)
C49 C50 H50 125.6
C51 C50 H50 125.6
N7 C51 C52 124.2(9)
N7 C51 C50 107.7(9)
C52 C51 C50 128.0(9)
C51 C52 C53 125.4(9)
C51 C52 C67 117.4(9)
C53 C52 C67 116.8(9)
N8 C53 C52 124.7(9)
N8 C53 C54 108.3(10)
C52 C53 C54 126.9(10)
C55 C54 C53 106.6(9)
C55 C54 H54 126.7
C53 C54 H54 126.7
C54 C55 C56 107.4(9)
C54 C55 H55 126.3
C56 C55 H55 126.3
N8 C56 C57 124.2(8)
N8 C56 C55 109.8(9)
C57 C56 C55 125.7(10)
C56 C57 C58 123.6(9)
C56 C57 C73 119.9(9)
C58 C57 C73 116.5(9)
N9 C58 C59 107.5(8)
N9 C58 C57 120.3(9)
C59 C58 C57 132.1(10)
C60 C59 C58 107.4(9)
C60 C59 H59 126.3
C58 C59 H59 126.3
C59 C60 C61 107.6(9)
C59 C60 H60 126.2
C61 C60 H60 126.2
N9 C61 C62 112.4(9)
N9 C61 C60 107.7(9)
C62 C61 C60 139.8(9)
N10 C62 C61 111.9(8)
N10 C62 C63 106.6(9)
C61 C62 C63 141.5(9)
C64 C63 C62 109.4(9)
C64 C63 H63 125.3
C62 C63 H63 125.3
C63 C64 C65 106.2(9)
C63 C64 H64 126.9
C65 C64 H64 126.9
N10 C65 C66 120.1(9)
N10 C65 C64 109.0(8)
C66 C65 C64 130.8(10)
C48 C66 C65 122.3(10)
C48 C66 C79 119.9(9)
C65 C66 C79 117.5(9)
C72 C67 C68 113.3(11)
C72 C67 C52 123.1(11)
C68 C67 C52 123.5(10)
C69 C68 F16 118.9(13)
C69 C68 C67 123.0(13)
F16 C68 C67 118.1(10)
C68 C69 F17 120.5(15)
C68 C69 C70 119.9(15)
F17 C69 C70 119.4(13)
C69 C70 F18 119.6(17)
C69 C70 C71 120.6(13)
F18 C70 C71 119.8(16)
F19 C71 C72 126.1(17)
F19 C71 C70 117.5(15)
C72 C71 C70 116.2(14)
C71 C72 C67 126.8(14)
C71 C72 F20 115.5(13)
C67 C72 F20 117.5(11)
C78 C73 C74 114.4(10)
C78 C73 C57 121.7(9)
C74 C73 C57 123.7(9)
F21 C74 C75 119.2(10)
F21 C74 C73 118.2(10)
C75 C74 C73 122.5(11)
C74 C75 F22 123.4(12)
C74 C75 C76 120.7(11)
F22 C75 C76 115.9(12)
F23 C76 C77 120.4(12)
F23 C76 C75 121.0(12)
C77 C76 C75 118.6(11)
C78 C77 F24 122.0(11)
C78 C77 C76 118.9(11)
F24 C77 C76 119.1(11)
C77 C78 F25 117.6(10)
C77 C78 C73 124.6(11)
F25 C78 C73 117.7(9)
C84 C79 C80 114.5(10)
C84 C79 C66 122.8(9)
C80 C79 C66 122.8(9)
F26 C80 C81 117.8(9)
F26 C80 C79 119.3(10)
C81 C80 C79 122.6(10)
F27 C81 C80 121.4(11)
F27 C81 C82 118.6(11)
C80 C81 C82 119.9(10)
F28 C82 C83 121.5(11)
F28 C82 C81 120.5(11)
C83 C82 C81 117.8(11)
F29 C83 C84 122.8(11)
F29 C83 C82 117.3(11)
C84 C83 C82 119.7(11)
C83 C84 F30 116.5(10)
C83 C84 C79 125.2(10)
F30 C84 C79 118.3(10)
N11 C85 C86 121.4(11)
N11 C85 H85 119.3
C86 C85 H85 119.3
C87 C86 C85 118.8(11)
C87 C86 H86 120.6
C85 C86 H86 120.6
C86 C87 C88 120.3(10)
C86 C87 H87 119.8
C88 C87 H87 119.8
C89 C88 C87 118.1(11)
C89 C88 H88 120.9
C87 C88 H88 120.9
N11 C89 C88 122.6(10)
N11 C89 H89 118.7
C88 C89 H89 118.7
N12 C90 C91 123.9(10)
N12 C90 H90 118.1
C91 C90 H90 118.1
C92 C91 C90 118.5(10)
C92 C91 H91 120.7
C90 C91 H91 120.7
C91 C92 C93 119.3(9)
C91 C92 H92 120.4
C93 C92 H92 120.4
C94 C93 C92 117.7(9)
C94 C93 H93 121.1
C92 C93 H93 121.1
N12 C94 C93 123.8(9)
N12 C94 H94 118.1
C93 C94 H94 118.1
N4 Co1 N3 81.8(3)
N4 Co1 N1 91.5(3)
N3 Co1 N1 173.3(3)
N4 Co1 N2 172.6(3)
N3 Co1 N2 90.8(3)
N1 Co1 N2 95.9(3)
N4 Co1 N6 89.7(3)
N3 Co1 N6 88.5(3)
N1 Co1 N6 91.7(3)
N2 Co1 N6 90.8(3)
N4 Co1 N5 90.6(3)
N3 Co1 N5 91.1(3)
N1 Co1 N5 88.9(3)
N2 Co1 N5 88.9(3)
N6 Co1 N5 179.4(3)
N10 Co2 N9 81.8(3)
N10 Co2 N8 172.6(4)
N9 Co2 N8 90.8(3)
N10 Co2 N7 90.5(3)
N9 Co2 N7 172.2(3)
N8 Co2 N7 96.9(3)
N10 Co2 N11 92.0(3)
N9 Co2 N11 90.2(3)
N8 Co2 N11 87.8(3)
N7 Co2 N11 88.7(3)
N10 Co2 N12 89.2(3)
N9 Co2 N12 90.5(3)
N8 Co2 N12 91.1(3)
N7 Co2 N12 90.7(3)
N11 Co2 N12 178.7(3)
C4 N1 C1 108.9(8)
C4 N1 Co1 125.6(6)
C1 N1 Co1 125.4(6)
C6 N2 C9 108.3(8)
C6 N2 Co1 125.0(7)
C9 N2 Co1 126.4(7)
C14 N3 C11 110.7(8)
C14 N3 Co1 115.6(6)
C11 N3 Co1 133.6(6)
C15 N4 C18 109.3(7)
C15 N4 Co1 117.5(6)
C18 N4 Co1 133.1(6)
C38 N5 C42 119.4(8)
C38 N5 Co1 120.0(6)
C42 N5 Co1 120.4(7)
C43 N6 C47 118.3(8)
C43 N6 Co1 121.2(6)
C47 N6 Co1 120.5(7)
C51 N7 C48 109.3(8)
C51 N7 Co2 124.2(7)
C48 N7 Co2 126.2(6)
C53 N8 C56 107.8(8)
C53 N8 Co2 123.6(7)
C56 N8 Co2 128.1(6)
C58 N9 C61 109.7(8)
C58 N9 Co2 132.9(6)
C61 N9 Co2 117.3(7)
C65 N10 C62 108.8(8)
C65 N10 Co2 134.6(7)
C62 N10 Co2 116.5(7)
C85 N11 C89 118.7(8)
C85 N11 Co2 119.8(7)
C89 N11 Co2 121.4(7)
C90 N12 C94 116.8(8)
C90 N12 Co2 120.3(7)
C94 N12 Co2 122.9(6)

loop_
_geom_bond_atom_site_label_1
_geom_bond_atom_site_label_2
_geom_bond_distance
C1 C19 1.375(13)
C1 N1 1.396(12)
C1 C2 1.456(13)
C2 C3 1.351(13)
C2 H2 0.9500
C3 C4 1.429(14)
C3 H3 0.9500
C4 N1 1.355(12)
C4 C5 1.434(14)
C5 C6 1.389(14)
C5 C20 1.497(15)
C6 N2 1.387(12)
C6 C7 1.433(14)
C7 C8 1.350(15)
C7 H7 0.9500
C8 C9 1.441(14)
C8 H8 0.9500
C9 N2 1.391(12)
C9 C10 1.400(14)
C10 C11 1.389(13)
C10 C26 1.507(14)
C11 N3 1.369(12)
C11 C12 1.420(13)
C12 C13 1.370(13)
C12 H12 0.9500
C13 C14 1.435(13)
C13 H13 0.9500
C14 N3 1.368(11)
C14 C15 1.389(14)
C15 N4 1.364(12)
C15 C16 1.412(13)
C16 C17 1.353(14)
C16 H16 0.9500
C17 C18 1.418(13)
C17 H17 0.9500
C18 N4 1.368(12)
C18 C19 1.404(14)
C19 C32 1.499(13)
C20 C21 1.356(17)
C20 C25 1.385(16)
C21 F1 1.306(13)
C21 C22 1.393(19)
C22 C23 1.30(2)
C22 F2 1.328(17)
C23 F3 1.327(14)
C23 C24 1.43(2)
C24 F4 1.346(15)
C24 C25 1.355(17)
C25 F5 1.378(15)
C26 C31 1.361(15)
C26 C27 1.380(14)
C27 F6 1.324(12)
C27 C28 1.351(16)
C28 F7 1.349(14)
C28 C29 1.353(19)
C29 C30 1.293(18)
C29 F8 1.383(14)
C30 F9 1.328(14)
C30 C31 1.428(17)
C31 F10 1.329(12)
C32 C33 1.366(14)
C32 C37 1.375(13)
C33 F11 1.355(11)
C33 C34 1.367(15)
C34 F12 1.355(12)
C34 C35 1.359(14)
C35 F13 1.336(12)
C35 C36 1.375(15)
C36 F14 1.322(11)
C36 C37 1.381(14)
C37 F15 1.352(12)
C38 N5 1.309(13)
C38 C39 1.425(14)
C38 H38 0.9500
C39 C40 1.381(14)
C39 H39 0.9500
C40 C41 1.362(15)
C40 H40 0.9500
C41 C42 1.355(13)
C41 H41 0.9500
C42 N5 1.334(11)
C42 H42 0.9500
C43 N6 1.328(12)
C43 C44 1.374(14)
C43 H43 0.9500
C44 C45 1.398(14)
C44 H44 0.9500
C45 C46 1.375(14)
C45 H45 0.9500
C46 C47 1.376(12)
C46 H46 0.9500
C47 N6 1.358(11)
C47 H47 0.9500
C48 N7 1.373(13)
C48 C66 1.391(13)
C48 C49 1.446(14)
C49 C50 1.357(14)
C49 H49 0.9500
C50 C51 1.416(15)
C50 H50 0.9500
C51 N7 1.366(12)
C51 C52 1.396(14)
C52 C53 1.411(15)
C52 C67 1.491(13)
C53 N8 1.372(13)
C53 C54 1.451(15)
C54 C55 1.389(15)
C54 H54 0.9500
C55 C56 1.405(13)
C55 H55 0.9500
C56 N8 1.382(12)
C56 C57 1.391(13)
C57 C58 1.424(13)
C57 C73 1.504(14)
C58 N9 1.350(12)
C58 C59 1.413(13)
C59 C60 1.369(14)
C59 H59 0.9500
C60 C61 1.402(14)
C60 H60 0.9500
C61 N9 1.358(11)
C61 C62 1.401(14)
C62 N10 1.395(11)
C62 C63 1.418(13)
C63 C64 1.339(14)
C63 H63 0.9500
C64 C65 1.447(13)
C64 H64 0.9500
C65 N10 1.327(12)
C65 C66 1.421(14)
C66 C79 1.494(15)
C67 C72 1.351(16)
C67 C68 1.408(17)
C68 C69 1.326(17)
C68 F16 1.353(14)
C69 F17 1.357(18)
C69 C70 1.36(2)
C70 F18 1.366(15)
C70 C71 1.37(2)
C71 F19 1.281(16)
C71 C72 1.350(18)
C72 F20 1.366(15)
C73 C78 1.363(14)
C73 C74 1.392(14)
C74 F21 1.327(12)
C74 C75 1.333(16)
C75 F22 1.334(12)
C75 C76 1.373(17)
C76 F23 1.342(13)
C76 C77 1.368(17)
C77 C78 1.346(16)
C77 F24 1.348(13)
C78 F25 1.355(12)
C79 C84 1.377(14)
C79 C80 1.379(14)
C80 F26 1.347(12)
C80 C81 1.377(16)
C81 F27 1.345(12)
C81 C82 1.403(16)
C82 F28 1.311(13)
C82 C83 1.369(17)
C83 F29 1.324(12)
C83 C84 1.347(16)
C84 F30 1.350(12)
C85 N11 1.358(13)
C85 C86 1.396(13)
C85 H85 0.9500
C86 C87 1.378(17)
C86 H86 0.9500
C87 C88 1.391(17)
C87 H87 0.9500
C88 C89 1.378(14)
C88 H88 0.9500
C89 N11 1.358(13)
C89 H89 0.9500
C90 N12 1.329(12)
C90 C91 1.374(12)
C90 H90 0.9500
C91 C92 1.356(14)
C91 H91 0.9500
C92 C93 1.402(14)
C92 H92 0.9500
C93 C94 1.365(12)
C93 H93 0.9500
C94 N12 1.338(12)
C94 H94 0.9500
Co1 N4 1.854(7)
Co1 N3 1.866(8)
Co1 N1 1.897(7)
Co1 N2 1.899(7)
Co1 N6 1.992(7)
Co1 N5 1.998(8)
Co2 N10 1.855(8)
Co2 N9 1.869(8)
Co2 N8 1.889(8)
Co2 N7 1.903(8)
Co2 N11 1.978(7)
Co2 N12 2.007(7)

loop_
_geom_torsion_atom_site_label_1
_geom_torsion_atom_site_label_2
_geom_torsion_atom_site_label_3
_geom_torsion_atom_site_label_4
_geom_torsion
C19 C1 C2 C3 175.2(9)
N1 C1 C2 C3 -2.1(10)
C1 C2 C3 C4 1.9(11)
C2 C3 C4 N1 -1.0(11)
C2 C3 C4 C5 179.3(9)
N1 C4 C5 C6 4.5(15)
C3 C4 C5 C6 -175.8(10)
N1 C4 C5 C20 -171.4(9)
C3 C4 C5 C20 8.3(14)
C4 C5 C6 N2 -3.1(16)
C20 C5 C6 N2 172.7(9)
C4 C5 C6 C7 178.8(9)
C20 C5 C6 C7 -5.4(16)
N2 C6 C7 C8 0.3(12)
C5 C6 C7 C8 178.6(10)
C6 C7 C8 C9 -1.2(12)
C7 C8 C9 N2 1.7(11)
C7 C8 C9 C10 -176.8(10)
N2 C9 C10 C11 -1.8(15)
C8 C9 C10 C11 176.5(9)
N2 C9 C10 C26 -175.8(9)
C8 C9 C10 C26 2.5(15)
C9 C10 C11 N3 -1.7(14)
C26 C10 C11 N3 172.3(8)
C9 C10 C11 C12 180.0(10)
C26 C10 C11 C12 -6.1(16)
N3 C11 C12 C13 -0.4(10)
C10 C11 C12 C13 178.1(10)
C11 C12 C13 C14 0.7(10)
C12 C13 C14 N3 -0.8(10)
C12 C13 C14 C15 176.9(11)
N3 C14 C15 N4 -0.3(11)
C13 C14 C15 N4 -177.9(10)
N3 C14 C15 C16 175.7(11)
C13 C14 C15 C16 -2(2)
N4 C15 C16 C17 -0.7(10)
C14 C15 C16 C17 -176.8(11)
C15 C16 C17 C18 0.7(10)
C16 C17 C18 N4 -0.4(10)
C16 C17 C18 C19 176.0(10)
N1 C1 C19 C18 0.4(15)
C2 C1 C19 C18 -176.4(9)
N1 C1 C19 C32 -177.6(8)
C2 C1 C19 C32 5.6(14)
N4 C18 C19 C1 -1.5(14)
C17 C18 C19 C1 -177.5(9)
N4 C18 C19 C32 176.5(8)
C17 C18 C19 C32 0.5(15)
C6 C5 C20 C21 -119.2(12)
C4 C5 C20 C21 56.9(14)
C6 C5 C20 C25 64.3(14)
C4 C5 C20 C25 -119.6(12)
C25 C20 C21 F1 -179.0(11)
C5 C20 C21 F1 4.3(18)
C25 C20 C21 C22 -0.9(18)
C5 C20 C21 C22 -177.6(11)
F1 C21 C22 C23 178.4(13)
C20 C21 C22 C23 0(2)
F1 C21 C22 F2 -1.3(19)
C20 C21 C22 F2 -179.6(12)
F2 C22 C23 F3 -2(2)
C21 C22 C23 F3 178.5(12)
F2 C22 C23 C24 179.6(13)
C21 C22 C23 C24 0(2)
C22 C23 C24 F4 178.1(13)
F3 C23 C24 F4 -1(2)
C22 C23 C24 C25 1(2)
F3 C23 C24 C25 -177.8(12)
F4 C24 C25 F5 0.6(19)
C23 C24 C25 F5 177.9(12)
F4 C24 C25 C20 -178.9(11)
C23 C24 C25 C20 -2(2)
C21 C20 C25 C24 1.7(18)
C5 C20 C25 C24 178.4(11)
C21 C20 C25 F5 -177.9(11)
C5 C20 C25 F5 -1.2(17)
C11 C10 C26 C31 89.6(12)
C9 C10 C26 C31 -96.1(12)
C11 C10 C26 C27 -89.1(12)
C9 C10 C26 C27 85.3(12)
C31 C26 C27 F6 -178.2(10)
C10 C26 C27 F6 0.5(15)
C31 C26 C27 C28 4.0(17)
C10 C26 C27 C28 -177.2(11)
F6 C27 C28 F7 1.6(19)
C26 C27 C28 F7 179.4(11)
F6 C27 C28 C29 -179.5(11)
C26 C27 C28 C29 -2(2)
F7 C28 C29 C30 179.2(12)
C27 C28 C29 C30 0(2)
F7 C28 C29 F8 -0.1(19)
C27 C28 C29 F8 -179.1(11)
C28 C29 C30 F9 -179.0(12)
F8 C29 C30 F9 0.4(19)
C28 C29 C30 C31 -1(2)
F8 C29 C30 C31 178.0(10)
C27 C26 C31 F10 176.3(9)
C10 C26 C31 F10 -2.4(15)
C27 C26 C31 C30 -5.1(15)
C10 C26 C31 C30 176.2(10)
C29 C30 C31 F10 -177.5(11)
F9 C30 C31 F10 0.2(16)
C29 C30 C31 C26 3.9(18)
F9 C30 C31 C26 -178.4(10)
C1 C19 C32 C33 -95.1(12)
C18 C19 C32 C33 86.8(12)
C1 C19 C32 C37 88.5(11)
C18 C19 C32 C37 -89.6(11)
C37 C32 C33 F11 176.6(9)
C19 C32 C33 F11 0.1(15)
C37 C32 C33 C34 -3.1(15)
C19 C32 C33 C34 -179.6(10)
F11 C33 C34 F12 2.0(15)
C32 C33 C34 F12 -178.3(9)
F11 C33 C34 C35 -178.7(9)
C32 C33 C34 C35 1.1(16)
F12 C34 C35 F13 -1.4(15)
C33 C34 C35 F13 179.2(10)
F12 C34 C35 C36 -178.9(10)
C33 C34 C35 C36 1.8(16)
F13 C35 C36 F14 -0.7(16)
C34 C35 C36 F14 176.7(9)
F13 C35 C36 C37 -179.8(9)
C34 C35 C36 C37 -2.3(16)
C33 C32 C37 F15 -179.4(9)
C19 C32 C37 F15 -2.7(14)
C33 C32 C37 C36 2.5(15)
C19 C32 C37 C36 179.1(10)
F14 C36 C37 F15 3.0(15)
C35 C36 C37 F15 -178.0(9)
F14 C36 C37 C32 -178.9(9)
C35 C36 C37 C32 0.2(16)
N5 C38 C39 C40 -7.8(15)
C38 C39 C40 C41 4.4(14)
C39 C40 C41 C42 -0.3(15)
C40 C41 C42 N5 -0.9(15)
N6 C43 C44 C45 -0.9(15)
C43 C44 C45 C46 1.6(14)
C44 C45 C46 C47 -1.2(14)
C45 C46 C47 N6 0.0(14)
N7 C48 C49 C50 -2.0(10)
C66 C48 C49 C50 172.4(9)
C48 C49 C50 C51 1.6(11)
C49 C50 C51 N7 -0.7(11)
C49 C50 C51 C52 -179.2(9)
N7 C51 C52 C53 2.9(15)
C50 C51 C52 C53 -178.8(9)
N7 C51 C52 C67 -170.2(8)
C50 C51 C52 C67 8.1(15)
C51 C52 C53 N8 -2.2(15)
C67 C52 C53 N8 170.8(8)
C51 C52 C53 C54 177.4(9)
C67 C52 C53 C54 -9.5(14)
N8 C53 C54 C55 -1.9(10)
C52 C53 C54 C55 178.4(9)
C53 C54 C55 C56 0.5(10)
C54 C55 C56 N8 1.1(10)
C54 C55 C56 C57 -172.8(9)
N8 C56 C57 C58 -2.6(14)
C55 C56 C57 C58 170.5(8)
N8 C56 C57 C73 175.7(8)
C55 C56 C57 C73 -11.2(14)
C56 C57 C58 N9 2.3(13)
C73 C57 C58 N9 -176.1(8)
C56 C57 C58 C59 -176.6(9)
C73 C57 C58 C59 5.0(14)
N9 C58 C59 C60 1.2(10)
C57 C58 C59 C60 -179.8(9)
C58 C59 C60 C61 -1.0(10)
C59 C60 C61 N9 0.4(10)
C59 C60 C61 C62 178.3(11)
N9 C61 C62 N10 -1.1(10)
C60 C61 C62 N10 -178.9(10)
N9 C61 C62 C63 177.4(10)
C60 C61 C62 C63 0(2)
N10 C62 C63 C64 0.6(10)
C61 C62 C63 C64 -177.9(11)
C62 C63 C64 C65 -0.3(10)
C63 C64 C65 N10 -0.2(10)
C63 C64 C65 C66 -177.3(9)
N7 C48 C66 C65 0.8(15)
C49 C48 C66 C65 -172.6(9)
N7 C48 C66 C79 -173.8(8)
C49 C48 C66 C79 12.9(14)
N10 C65 C66 C48 1.0(14)
C64 C65 C66 C48 177.9(9)
N10 C65 C66 C79 175.7(8)
C64 C65 C66 C79 -7.4(14)
C51 C52 C67 C72 106.4(14)
C53 C52 C67 C72 -67.3(15)
C51 C52 C67 C68 -68.6(14)
C53 C52 C67 C68 117.8(13)
C72 C67 C68 C69 0(2)
C52 C67 C68 C69 175.4(14)
C72 C67 C68 F16 -178.3(13)
C52 C67 C68 F16 -3(2)
F16 C68 C69 F17 2(2)
C67 C68 C69 F17 -176.4(15)
F16 C68 C69 C70 177.2(15)
C67 C68 C69 C70 -1(3)
C68 C69 C70 F18 -179.1(15)
F17 C69 C70 F18 -4(3)
C68 C69 C70 C71 4(3)
F17 C69 C70 C71 179.8(16)
C69 C70 C71 F19 178.7(16)
F18 C70 C71 F19 2(3)
C69 C70 C71 C72 -6(3)
F18 C70 C71 C72 177.1(14)
F19 C71 C72 C67 -179.9(16)
C70 C71 C72 C67 6(3)
F19 C71 C72 F20 -5(3)
C70 C71 C72 F20 -179.6(15)
C68 C67 C72 C71 -2(2)
C52 C67 C72 C71 -177.8(14)
C68 C67 C72 F20 -177.2(12)
C52 C67 C72 F20 7(2)
C56 C57 C73 C78 -87.7(12)
C58 C57 C73 C78 90.7(11)
C56 C57 C73 C74 97.7(12)
C58 C57 C73 C74 -83.9(12)
C78 C73 C74 F21 -177.1(9)
C57 C73 C74 F21 -2.2(16)
C78 C73 C74 C75 4.9(16)
C57 C73 C74 C75 179.8(10)
F21 C74 C75 F22 0.2(17)
C73 C74 C75 F22 178.2(10)
F21 C74 C75 C76 -180.0(10)
C73 C74 C75 C76 -2.0(18)
C74 C75 C76 F23 -179.7(10)
F22 C75 C76 F23 0.2(16)
C74 C75 C76 C77 -1.3(18)
F22 C75 C76 C77 178.6(10)
F23 C76 C77 C78 179.7(11)
C75 C76 C77 C78 1.2(18)
F23 C76 C77 F24 0.0(18)
C75 C76 C77 F24 -178.4(10)
F24 C77 C78 F25 0.0(18)
C76 C77 C78 F25 -179.6(10)
F24 C77 C78 C73 -178.3(10)
C76 C77 C78 C73 2.1(19)
C74 C73 C78 C77 -5.0(17)
C57 C73 C78 C77 180.0(11)
C74 C73 C78 F25 176.7(9)
C57 C73 C78 F25 1.7(15)
C48 C66 C79 C84 108.6(11)
C65 C66 C79 C84 -66.2(13)
C48 C66 C79 C80 -71.6(13)
C65 C66 C79 C80 113.5(11)
C84 C79 C80 F26 178.0(9)
C66 C79 C80 F26 -1.9(16)
C84 C79 C80 C81 3.3(16)
C66 C79 C80 C81 -176.5(11)
F26 C80 C81 F27 4.2(18)
C79 C80 C81 F27 178.9(10)
F26 C80 C81 C82 -178.7(10)
C79 C80 C81 C82 -4.0(19)
F27 C81 C82 F28 -3.3(18)
C80 C81 C82 F28 179.6(11)
F27 C81 C82 C83 -178.0(11)
C80 C81 C82 C83 4.9(18)
F28 C82 C83 F29 3.9(19)
C81 C82 C83 F29 178.6(11)
F28 C82 C83 C84 179.9(11)
C81 C82 C83 C84 -5.4(19)
F29 C83 C84 F30 -1.0(19)
C82 C83 C84 F30 -176.8(11)
F29 C83 C84 C79 -178.9(11)
C82 C83 C84 C79 5(2)
C80 C79 C84 C83 -4.0(17)
C66 C79 C84 C83 175.8(11)
C80 C79 C84 F30 178.1(9)
C66 C79 C84 F30 -2.1(15)
N11 C85 C86 C87 1.3(15)
C85 C86 C87 C88 -1.7(16)
C86 C87 C88 C89 0.5(16)
C87 C88 C89 N11 1.2(16)
N12 C90 C91 C92 0.6(14)
C90 C91 C92 C93 -1.0(14)
C91 C92 C93 C94 0.5(14)
C92 C93 C94 N12 0.4(14)
C3 C4 N1 C1 -0.4(10)
C5 C4 N1 C1 179.3(8)
C3 C4 N1 Co1 -179.3(6)
C5 C4 N1 Co1 0.4(13)
C19 C1 N1 C4 -175.8(9)
C2 C1 N1 C4 1.5(10)
C19 C1 N1 Co1 3.0(13)
C2 C1 N1 Co1 -179.6(6)
N4 Co1 N1 C4 174.7(7)
N3 Co1 N1 C4 174(2)
N2 Co1 N1 C4 -4.6(8)
N6 Co1 N1 C4 -95.5(7)
N5 Co1 N1 C4 84.2(7)
N4 Co1 N1 C1 -4.0(7)
N3 Co1 N1 C1 -5(3)
N2 Co1 N1 C1 176.7(7)
N6 Co1 N1 C1 85.8(7)
N5 Co1 N1 C1 -94.5(7)
C5 C6 N2 C9 -177.6(9)
C7 C6 N2 C9 0.8(11)
C5 C6 N2 Co1 -3.0(14)
C7 C6 N2 Co1 175.4(6)
C10 C9 N2 C6 177.1(9)
C8 C9 N2 C6 -1.5(10)
C10 C9 N2 Co1 2.6(14)
C8 C9 N2 Co1 -176.0(6)
N4 Co1 N2 C6 -169(2)
N3 Co1 N2 C6 -174.0(8)
N1 Co1 N2 C6 5.8(8)
N6 Co1 N2 C6 97.6(8)
N5 Co1 N2 C6 -82.9(8)
N4 Co1 N2 C9 5(3)
N3 Co1 N2 C9 -0.4(8)
N1 Co1 N2 C9 179.4(8)
N6 Co1 N2 C9 -88.8(8)
N5 Co1 N2 C9 90.7(8)
C15 C14 N3 C11 -177.8(8)
C13 C14 N3 C11 0.5(10)
C15 C14 N3 Co1 -0.6(10)
C13 C14 N3 Co1 177.7(6)
C10 C11 N3 C14 -178.9(8)
C12 C11 N3 C14 -0.1(10)
C10 C11 N3 Co1 4.6(14)
C12 C11 N3 Co1 -176.6(6)
N4 Co1 N3 C14 1.0(6)
N1 Co1 N3 C14 2(3)
N2 Co1 N3 C14 -179.7(6)
N6 Co1 N3 C14 -88.9(6)
N5 Co1 N3 C14 91.4(6)
N4 Co1 N3 C11 177.4(9)
N1 Co1 N3 C11 179(100)
N2 Co1 N3 C11 -3.3(9)
N6 Co1 N3 C11 87.5(9)
N5 Co1 N3 C11 -92.2(9)
C14 C15 N4 C18 177.8(7)
C16 C15 N4 C18 0.5(10)
C14 C15 N4 Co1 1.2(10)
C16 C15 N4 Co1 -176.1(6)
C19 C18 N4 C15 -177.0(8)
C17 C18 N4 C15 -0.1(10)
C19 C18 N4 Co1 -1.2(13)
C17 C18 N4 Co1 175.8(6)
N3 Co1 N4 C15 -1.2(6)
N1 Co1 N4 C15 178.9(6)
N2 Co1 N4 C15 -6(3)
N6 Co1 N4 C15 87.2(7)
N5 Co1 N4 C15 -92.2(7)
N3 Co1 N4 C18 -176.8(9)
N1 Co1 N4 C18 3.3(8)
N2 Co1 N4 C18 178(2)
N6 Co1 N4 C18 -88.4(8)
N5 Co1 N4 C18 92.2(8)
C39 C38 N5 C42 6.7(14)
C39 C38 N5 Co1 -177.3(7)
C41 C42 N5 C38 -2.4(14)
C41 C42 N5 Co1 -178.3(7)
N4 Co1 N5 C38 -50.1(8)
N3 Co1 N5 C38 -131.9(8)
N1 Co1 N5 C38 41.3(7)
N2 Co1 N5 C38 137.3(8)
N6 Co1 N5 C38 -165(93)
N4 Co1 N5 C42 125.8(7)
N3 Co1 N5 C42 43.9(7)
N1 Co1 N5 C42 -142.8(7)
N2 Co1 N5 C42 -46.8(7)
N6 Co1 N5 C42 10(31)
C44 C43 N6 C47 -0.3(14)
C44 C43 N6 Co1 178.0(7)
C46 C47 N6 C43 0.8(13)
C46 C47 N6 Co1 -177.5(7)
N4 Co1 N6 C43 -131.9(7)
N3 Co1 N6 C43 -50.1(7)
N1 Co1 N6 C43 136.6(7)
N2 Co1 N6 C43 40.7(7)
N5 Co1 N6 C43 -17(31)
N4 Co1 N6 C47 46.3(7)
N3 Co1 N6 C47 128.1(7)
N1 Co1 N6 C47 -45.1(7)
N2 Co1 N6 C47 -141.1(7)
N5 Co1 N6 C47 162(93)
C52 C51 N7 C48 178.0(8)
C50 C51 N7 C48 -0.6(10)
C52 C51 N7 Co2 4.7(12)
C50 C51 N7 Co2 -173.9(6)
C66 C48 N7 C51 -172.8(9)
C49 C48 N7 C51 1.5(10)
C66 C48 N7 Co2 0.3(13)
C49 C48 N7 Co2 174.7(6)
N10 Co2 N7 C51 170.1(7)
N9 Co2 N7 C51 161(2)
N8 Co2 N7 C51 -9.5(7)
N11 Co2 N7 C51 78.1(7)
N12 Co2 N7 C51 -100.7(7)
N10 Co2 N7 C48 -2.1(7)
N9 Co2 N7 C48 -12(3)
N8 Co2 N7 C48 178.3(7)
N11 Co2 N7 C48 -94.0(7)
N12 Co2 N7 C48 87.1(7)
C52 C53 N8 C56 -177.7(8)
C54 C53 N8 C56 2.6(9)
C52 C53 N8 Co2 -5.9(12)
C54 C53 N8 Co2 174.4(6)
C57 C56 N8 C53 171.7(8)
C55 C56 N8 C53 -2.4(10)
C57 C56 N8 Co2 0.4(13)
C55 C56 N8 Co2 -173.7(6)
N10 Co2 N8 C53 -167(2)
N9 Co2 N8 C53 -168.7(7)
N7 Co2 N8 C53 10.0(7)
N11 Co2 N8 C53 -78.5(7)
N12 Co2 N8 C53 100.9(7)
N10 Co2 N8 C56 3(3)
N9 Co2 N8 C56 1.4(7)
N7 Co2 N8 C56 180.0(7)
N11 Co2 N8 C56 91.6(7)
N12 Co2 N8 C56 -89.1(7)
C59 C58 N9 C61 -1.0(10)
C57 C58 N9 C61 179.9(7)
C59 C58 N9 Co2 179.4(6)
C57 C58 N9 Co2 0.3(13)
C62 C61 N9 C58 -178.2(7)
C60 C61 N9 C58 0.4(9)
C62 C61 N9 Co2 1.5(9)
C60 C61 N9 Co2 -179.9(5)
N10 Co2 N9 C58 178.5(8)
N8 Co2 N9 C58 -1.7(8)
N7 Co2 N9 C58 -171.8(19)
N11 Co2 N9 C58 -89.5(8)
N12 Co2 N9 C58 89.4(8)
N10 Co2 N9 C61 -1.1(6)
N8 Co2 N9 C61 178.6(6)
N7 Co2 N9 C61 9(3)
N11 Co2 N9 C61 90.8(6)
N12 Co2 N9 C61 -90.2(6)
C66 C65 N10 C62 178.1(8)
C64 C65 N10 C62 0.6(9)
C66 C65 N10 Co2 -4.4(13)
C64 C65 N10 Co2 178.1(6)
C61 C62 N10 C65 178.3(7)
C63 C62 N10 C65 -0.7(9)
C61 C62 N10 Co2 0.2(9)
C63 C62 N10 Co2 -178.8(5)
N9 Co2 N10 C65 -176.9(9)
N8 Co2 N10 C65 -179(100)
N7 Co2 N10 C65 4.4(8)
N11 Co2 N10 C65 93.1(8)
N12 Co2 N10 C65 -86.4(8)
N9 Co2 N10 C62 0.4(6)
N8 Co2 N10 C62 -1(3)
N7 Co2 N10 C62 -178.2(6)
N11 Co2 N10 C62 -89.5(6)
N12 Co2 N10 C62 91.0(6)
C86 C85 N11 C89 0.4(13)
C86 C85 N11 Co2 -178.4(7)
C88 C89 N11 C85 -1.7(14)
C88 C89 N11 Co2 177.1(8)
N10 Co2 N11 C85 -49.8(7)
N9 Co2 N11 C85 -131.6(7)
N8 Co2 N11 C85 137.6(7)
N7 Co2 N11 C85 40.6(7)
N12 Co2 N11 C85 106(15)
N10 Co2 N11 C89 131.4(8)
N9 Co2 N11 C89 49.6(8)
N8 Co2 N11 C89 -41.2(7)
N7 Co2 N11 C89 -138.2(7)
N12 Co2 N11 C89 -73(16)
C91 C90 N12 C94 0.4(13)
C91 C90 N12 Co2 178.0(7)
C93 C94 N12 C90 -0.9(13)
C93 C94 N12 Co2 -178.5(7)
N10 Co2 N12 C90 -127.0(7)
N9 Co2 N12 C90 -45.2(7)
N8 Co2 N12 C90 45.6(7)
N7 Co2 N12 C90 142.5(7)
N11 Co2 N12 C90 77(16)
N10 Co2 N12 C94 50.5(7)
N9 Co2 N12 C94 132.3(7)
N8 Co2 N12 C94 -136.9(7)
N7 Co2 N12 C94 -40.0(7)
N11 Co2 N12 C94 -105(15)
